data_2102044
loop_
_publ_author_name
'Johansson, Maria H.'
'Otto, Stefanus'
'Roodt, Andreas'
'Oskarsson, \%Ake'

_publ_section_title
;
 Packing effects on the geometry of neutral platinum(II) complexes due
 to solvate molecules: the structure of
 <i>trans</i>-dichlorobis(triphenylarsine)platinum(II)
;
_journal_issue 2
_journal_name_full 'Acta Crystallographica Section B'
_journal_page_first 226
_journal_page_last 233
_journal_paper_doi 10.1107/S0108768199014500
_journal_volume 56
_journal_year 2000
_chemical_formula_moiety '[PtCl2(As(C6H5)3)2]'
_chemical_formula_sum 'C36 H30 As2 Cl2 Pt'
_chemical_formula_weight 878.43
_chemical_name_common trans-dichlorobistriphenylarsineplatinum(II)
_chemical_name_systematic
;
 ?
;
_space_group_IT_number 14
_symmetry_cell_setting monoclinic
_symmetry_space_group_name_Hall '-P 2yn'
_symmetry_space_group_name_H-M 'P 1 21/n 1'
_audit_creation_method SHELXL-97
_cell_angle_alpha 90.00
_cell_angle_beta 111.83(3)
_cell_angle_gamma 90.00
_cell_formula_units_Z 2
_cell_length_a 9.2706(19)
_cell_length_b 19.726(4)
_cell_length_c 9.830(2)
_cell_measurement_reflns_used 8192
_cell_measurement_temperature 293(2)
_cell_measurement_theta_max 30
_cell_measurement_theta_min 2
_cell_volume 1668.7(7)
_computing_cell_refinement 'Siemens SMART'
_computing_data_collection 'Siemens SMART'
_computing_data_reduction 'Siemens SHELXTL'
_computing_molecular_graphics 'Siemens SHELXTL'
_computing_publication_material 'Siemens SHELXTL'
_computing_structure_refinement 'SHELXL-97 (Sheldrick, 1997)'
_computing_structure_solution 'SHELXS-86 (Sheldrick, 1990)'
_diffrn_ambient_temperature 293(2)
_diffrn_measured_fraction_theta_full .927
_diffrn_measured_fraction_theta_max .887
_diffrn_measurement_device_type 'SMART CCD'
_diffrn_measurement_method '\w scans'
_diffrn_radiation_monochromator graphite
_diffrn_radiation_source 'rotating anode'
_diffrn_radiation_type MoK\a
_diffrn_radiation_wavelength .71073
_diffrn_reflns_av_R_equivalents .0286
_diffrn_reflns_av_sigmaI/netI .0327
_diffrn_reflns_limit_h_max 8
_diffrn_reflns_limit_h_min -13
_diffrn_reflns_limit_k_max 28
_diffrn_reflns_limit_k_min -27
_diffrn_reflns_limit_l_max 14
_diffrn_reflns_limit_l_min -13
_diffrn_reflns_number 13750
_diffrn_reflns_theta_full 27.84
_diffrn_reflns_theta_max 31.60
_diffrn_reflns_theta_min 2.06
_diffrn_standards_decay_% .00
_exptl_absorpt_coefficient_mu 6.355
_exptl_absorpt_correction_T_max .339
_exptl_absorpt_correction_T_min .274
_exptl_absorpt_correction_type multi-scan
_exptl_crystal_colour yellow
_exptl_crystal_density_diffrn 1.748
_exptl_crystal_density_meas ?
_exptl_crystal_density_method .
_exptl_crystal_description cube
_exptl_crystal_F_000 848
_exptl_crystal_size_max .20
_exptl_crystal_size_mid .19
_exptl_crystal_size_min .17
_refine_diff_density_max .973
_refine_diff_density_min -.997
_refine_ls_extinction_method none
_refine_ls_goodness_of_fit_ref 1.048
_refine_ls_hydrogen_treatment 'riding model'
_refine_ls_matrix_type full
_refine_ls_number_parameters 190
_refine_ls_number_reflns 5096
_refine_ls_number_restraints 0
_refine_ls_restrained_S_all 1.048
_refine_ls_R_factor_all .0376
_refine_ls_R_factor_gt .0262
_refine_ls_shift/su_max .029
_refine_ls_shift/su_mean .001
_refine_ls_structure_factor_coef Fsqd
_refine_ls_weighting_details 'w=1/[\s^2^(Fo^2^)+(0.0247P)^2^+0.5297P] where P=(Fo^2^+2Fc^2^)/3'
_refine_ls_weighting_scheme calc
_refine_ls_wR_factor_ref .0608
_reflns_number_gt 4229
_reflns_number_total 5096
_reflns_threshold_expression I>2sigma(I)
_cod_data_source_file ns0002.cif
_cod_data_source_block 1
_cod_depositor_comments
;
The following automatic conversions were performed:
'_symmetry_cell_setting' value 'Monoclinic' changed to 'monoclinic'
according to '/home/saulius/struct/CIF-dictionaries/cif_core.dic'
dictionary named 'cif_core.dic' version 2.4.1 from 2010-06-29.

Automatic conversion script
Id: cif_fix_enum 1527 2010-12-29 10:47:43Z saulius 

The following automatic conversions were performed:

'_symmetry_cell_setting' value 'Monoclinic' changed to 'monoclinic'
according to /home/saulius/struct/CIF-dictionaries/cif_core.dic
dictionary named 'cif_core.dic' version 2.4.1 from 2010-06-29.

Automatic conversion script
Id: cif_fix_values 1715 2011-07-08 13:25:40Z adriana 

The following automatic conversions were performed:

'_refine_ls_weighting_scheme' value 'calc
w=1/[\s^2^(Fo^2^)+(0.0247P)^2^+0.5297P] where P=(Fo^2^+2Fc^2^)/3' was
changed to 'calc'. New tag '_refine_ls_weighting_details' was
created. The value of the new tag was set to
'w=1/[\s^2^(Fo^2^)+(0.0247P)^2^+0.5297P] where P=(Fo^2^+2Fc^2^)/3'.

Automatic conversion script
Id: cif_fix_values 3143 2015-03-26 13:38:13Z robertas 
;
_cod_original_cell_volume 1668.8(6)
_cod_original_sg_symbol_H-M P21/n
_cod_database_code 2102044

loop_
_symmetry_equiv_pos_as_xyz
'x, y, z'
'-x+1/2, y+1/2, -z+1/2'
'-x, -y, -z'
'x-1/2, -y-1/2, z-1/2'

loop_
_atom_site_label
_atom_site_fract_x
_atom_site_fract_y
_atom_site_fract_z
_atom_site_U_iso_or_equiv
_atom_site_adp_type
_atom_site_calc_flag
_atom_site_refinement_flags
_atom_site_occupancy
_atom_site_type_symbol
Pt .0000 .0000 .5000 .03138(5) Uani d S 1 Pt
As1 -.02462(3) .095905(13) .64176(3) .03464(7) Uani d . 1 As
Cl1 .21184(10) -.03996(4) .69233(9) .0567(2) Uani d . 1 Cl
C111 .0493(3) .17962(14) .5873(3) .0405(6) Uani d . 1 C
C112 .1054(5) .23103(18) .6869(5) .0723(11) Uani d . 1 C
H112 .1112 .2258 .7828 .087 Uiso calc R 1 H
C113 .1538(6) .2913(2) .6425(7) .0961(17) Uani d . 1 C
H113 .1927 .3262 .7098 .115 Uiso calc R 1 H
C114 .1450(6) .2994(2) .5044(8) .0985(18) Uani d . 1 C
H114 .1766 .3399 .4758 .118 Uiso calc R 1 H
C115 .0893(6) .2480(3) .4058(6) .0944(16) Uani d . 1 C
H115 .0838 .2535 .3100 .113 Uiso calc R 1 H
C116 .0409(5) .18767(19) .4470(4) .0626(9) Uani d . 1 C
H116 .0029 .1529 .3792 .075 Uiso calc R 1 H
C121 -.2386(4) .11557(16) .6117(4) .0474(7) Uani d . 1 C
C122 -.3290(5) .0648(2) .6338(6) .0815(13) Uani d . 1 C
H122 -.2869 .0219 .6619 .098 Uiso calc R 1 H
C123 -.4816(6) .0770(3) .6145(7) .1038(19) Uani d . 1 C
H123 -.5405 .0425 .6323 .125 Uiso calc R 1 H
C124 -.5465(5) .1374(4) .5707(6) .0972(18) Uani d . 1 C
H124 -.6495 .1449 .5589 .117 Uiso calc R 1 H
C125 -.4602(5) .1887(3) .5431(5) .0906(16) Uani d . 1 C
H125 -.5062 .2304 .5090 .109 Uiso calc R 1 H
C126 -.3043(4) .1783(2) .5660(4) .0618(9) Uani d . 1 C
H126 -.2450 .2133 .5506 .074 Uiso calc R 1 H
C131 .0796(4) .09512(15) .8531(3) .0492(7) Uani d . 1 C
C132 -.0043(7) .0952(2) .9434(5) .0805(13) Uani d . 1 C
H132 -.1123 .0946 .9030 .097 Uiso calc R 1 H
C133 .0723(11) .0961(3) 1.0939(6) .120(2) Uani d . 1 C
H133 .0158 .0949 1.1547 .144 Uiso calc R 1 H
C134 .2300(11) .0986(3) 1.1530(5) .127(3) Uani d . 1 C
H134 .2804 .1019 1.2541 .152 Uiso calc R 1 H
C135 .3173(8) .0963(3) 1.0648(6) .115(2) Uani d . 1 C
H135 .4253 .0956 1.1059 .138 Uiso calc R 1 H
C136 .2388(6) .0950(3) .9127(5) .0801(13) Uani d . 1 C
H136 .299 .088 .861 .096 Uiso d . 1 H

loop_
_atom_site_aniso_label
_atom_site_aniso_U_11
_atom_site_aniso_U_22
_atom_site_aniso_U_33
_atom_site_aniso_U_12
_atom_site_aniso_U_13
_atom_site_aniso_U_23
Pt .03475(7) .02837(7) .03033(7) .00174(5) .01129(5) -.00118(5)
As1 .03974(14) .03138(13) .03460(13) -.00031(11) .01591(11) -.00467(11)
Cl1 .0539(4) .0553(5) .0457(4) .0148(4) .0009(4) .0009(3)
C111 .0362(14) .0340(14) .0504(17) -.0007(11) .0149(13) -.0008(12)
C112 .093(3) .0448(19) .068(2) -.0194(19) .018(2) -.0128(17)
C113 .097(4) .044(2) .119(4) -.025(2) .008(3) .003(2)
C114 .079(3) .060(3) .149(5) -.014(2) .035(3) .041(3)
C115 .112(4) .084(3) .099(4) -.001(3) .053(3) .043(3)
C116 .077(3) .057(2) .057(2) -.0075(18) .029(2) .0085(17)
C121 .0414(16) .0524(17) .0525(18) -.0020(13) .0223(14) -.0147(14)
C122 .067(3) .068(3) .125(4) -.017(2) .053(3) -.020(3)
C123 .068(3) .124(5) .143(5) -.038(3) .066(3) -.053(4)
C124 .048(2) .157(5) .092(3) .003(3) .032(2) -.046(4)
C125 .062(3) .137(5) .071(3) .043(3) .022(2) -.004(3)
C126 .058(2) .077(3) .054(2) .0175(18) .0246(17) -.0003(17)
C131 .072(2) .0401(15) .0346(14) -.0046(15) .0186(15) -.0040(12)
C132 .122(4) .081(3) .051(2) .007(3) .046(3) -.002(2)
C133 .203(8) .118(5) .048(3) -.003(5) .057(4) -.007(3)
C134 .222(8) .090(4) .036(2) -.035(5) .011(4) -.003(2)
C135 .122(5) .122(5) .058(3) -.038(4) -.017(3) .004(3)
C136 .076(3) .098(3) .049(2) -.019(3) .003(2) -.004(2)

loop_
_atom_type_symbol
_atom_type_description
_atom_type_scat_dispersion_real
_atom_type_scat_dispersion_imag
_atom_type_scat_source
C C .0033 .0016 'International Tables Vol C Tables 4.2.6.8 and 6.1.1.4'
H H .0000 .0000 'International Tables Vol C Tables 4.2.6.8 and 6.1.1.4'
Cl Cl .1484 .1585 'International Tables Vol C Tables 4.2.6.8 and 6.1.1.4'
As As .0499 2.0058 'International Tables Vol C Tables 4.2.6.8 and 6.1.1.4'
Pt Pt -1.7033 8.3905 'International Tables Vol C Tables 4.2.6.8 and 6.1.1.4'

loop_
_geom_angle_atom_site_label_1
_geom_angle_atom_site_label_2
_geom_angle_atom_site_label_3
_geom_angle_site_symmetry_1
_geom_angle_site_symmetry_3
_geom_angle
Cl1 Pt Cl1 . 3_556 180.0
Cl1 Pt As1 . 3_556 88.33(3)
Cl1 Pt As1 3_556 3_556 91.67(3)
Cl1 Pt As1 . . 91.67(3)
Cl1 Pt As1 3_556 . 88.33(3)
As1 Pt As1 3_556 . 180.0
C121 As1 C111 . . 103.59(13)
C121 As1 C131 . . 103.85(15)
C111 As1 C131 . . 102.50(13)
C121 As1 Pt . . 112.43(9)
C111 As1 Pt . . 112.94(9)
C131 As1 Pt . . 119.79(10)
C116 C111 C112 . . 120.1(3)
C116 C111 As1 . . 119.1(2)
C112 C111 As1 . . 120.8(3)
C111 C112 C113 . . 119.2(4)
C114 C113 C112 . . 120.9(4)
C113 C114 C115 . . 119.6(4)
C114 C115 C116 . . 120.6(5)
C111 C116 C115 . . 119.6(4)
C122 C121 C126 . . 119.0(3)
C122 C121 As1 . . 118.7(3)
C126 C121 As1 . . 122.3(3)
C121 C122 C123 . . 120.4(5)
C124 C123 C122 . . 121.3(5)
C123 C124 C125 . . 119.6(4)
C124 C125 C126 . . 120.2(5)
C121 C126 C125 . . 119.4(4)
C136 C131 C132 . . 120.0(4)
C136 C131 As1 . . 119.1(3)
C132 C131 As1 . . 120.9(3)
C131 C132 C133 . . 120.0(6)
C134 C133 C132 . . 120.0(6)
C133 C134 C135 . . 121.1(5)
C134 C135 C136 . . 118.4(6)
C131 C136 C135 . . 120.4(5)

loop_
_geom_bond_atom_site_label_1
_geom_bond_atom_site_label_2
_geom_bond_site_symmetry_2
_geom_bond_distance
Pt Cl1 . 2.3003(11)
Pt Cl1 3_556 2.3003(11)
Pt As1 3_556 2.4104(4)
Pt As1 . 2.4104(4)
As1 C121 . 1.933(3)
As1 C111 . 1.938(3)
As1 C131 . 1.939(3)
C111 C116 . 1.362(5)
C111 C112 . 1.371(4)
C112 C113 . 1.396(6)
C113 C114 . 1.339(8)
C114 C115 . 1.366(8)
C115 C116 . 1.384(5)
C121 C122 . 1.374(5)
C121 C126 . 1.378(5)
C122 C123 . 1.377(6)
C123 C124 . 1.331(8)
C124 C125 . 1.378(8)
C125 C126 . 1.393(5)
C131 C136 . 1.371(6)
C131 C132 . 1.381(5)
C132 C133 . 1.382(7)
C133 C134 . 1.359(10)
C134 C135 . 1.389(9)
C135 C136 . 1.399(6)
